data_4517377
loop_
_publ_author_name
'Dovgaliuk, Iurii'
'Dyadkin, Vadim'
'Donckt, Mathieu Vander'
'Filinchuk, Yaroslav'
'Chernyshov, Dmitry'

_publ_section_title
;
 Non-Isothermal Kinetics of Kr Adsorption by Nanoporous
 \g-Mg(BH<sub>4</sub>)<sub>2</sub> from <i>in situ</i> Synchrotron Powder
 Diffraction.
;
_journal_name_full 'ACS applied materials &amp; interfaces'
_journal_paper_doi 10.1021/acsami.9b19239
_journal_year 2020
_chemical_formula_moiety 'B2 H8 Kr0.557, Mg'
_chemical_formula_sum 'B2 H8 Kr0.557 Mg'
_chemical_formula_weight 100.68
_chemical_name_common 'Magnesium borohydride'
_space_group_IT_number 230
_space_group_name_Hall '-I 4bd 2c 3'
_space_group_name_H-M_alt 'I a -3 d'
_symmetry_cell_setting cubic
_symmetry_space_group_name_Hall '-I 4bd 2c 3'
_symmetry_space_group_name_H-M 'I a -3 d'
_cell_angle_alpha 90.00000
_cell_angle_beta 90.00000
_cell_angle_gamma 90.00000
_cell_formula_units_Z 24
_cell_length_a 15.562(2)
_cell_length_b 15.562(2)
_cell_length_c 15.562(2)
_cell_measurement_temperature 115
_cell_volume 3768.7(8)
_computing_data_collection PILATUS@SNBL
_computing_structure_refinement FULLPROF
_computing_structure_solution FOX
_diffrn_ambient_temperature 115
_diffrn_detector 'Pilatus 2M'
_diffrn_detector_area_resol_mean 5.81
_diffrn_measurement_device_type 'pixel area detector'
_diffrn_radiation_monochromator Si
_diffrn_radiation_type synchrotron
_diffrn_radiation_wavelength 0.67522
_diffrn_source synchrotron
_exptl_absorpt_correction_type none
_exptl_crystal_description block
_pd_char_colour white
_pd_instr_location ' BM01 at the ESRF'
_pd_meas_2theta_range_inc 0.010439
_pd_meas_2theta_range_max 35.03902
_pd_meas_2theta_range_min 0.06783
_pd_meas_number_of_points 3352
_pd_meas_scan_method fixed
_pd_proc_2theta_range_inc 0.010439
_pd_proc_2theta_range_max 35.0300
_pd_proc_2theta_range_min 0.0588
_pd_proc_ls_background_function manual
_pd_proc_ls_pref_orient_corr ' ?'
_pd_proc_ls_profile_function pseudo-Voigt
_pd_proc_ls_prof_R_factor 0.4380
_pd_proc_ls_prof_wR_expected 0.0599
_pd_proc_ls_prof_wR_factor 0.6381
_pd_proc_wavelength 0.675220
_pd_spec_mount_mode transmission
_pd_spec_shape cylinder
_refine_ls_goodness_of_fit_all 10.6542
_refine_ls_number_parameters 31
_refine_ls_number_reflns 164
_refine_ls_number_restraints 0
_refine_ls_R_I_factor 10.4314
_refine_ls_shift/su_max 0.01
_cod_data_source_file am9b19239_si_004.cif
_cod_data_source_block MgBH4_0p56Kr
_cod_depositor_comments
;
The following automatic conversions were performed:

data item '_symmetry_cell_setting' value 'Cubic' was changed to
'cubic' in accordance with the
/home/data/users/saulius/crontab/automatic-downloads/rss-feeds/ACS/lib/dictionaries/cif_core.dic
dictionary named 'cif_core.dic' version 2.4.2 last updated on
2011-04-26.

Automatic conversion script
Id: cif_fix_values 7556 2019-12-06 15:28:31Z antanas 
;
_cod_original_cell_volume 3768.8(10)
_cod_original_formula_sum 'B2 H8 Kr0.557, Mg'
_cod_database_code 4517377
_pd_proc_ls_prof_cr_factor 17.4638
_pd_proc_ls_prof_cwr_factor 10.0197
_pd_proc_ls_prof_cwr_expected 0.9404
_pd_proc_ls_prof_chi2 113.5114
_pd_proc_ls_prof_echi2 113.5114

loop_
_symmetry_equiv_pos_as_xyz
x,y,z
x+1/2,-y+1/2,-z
-x,y+1/2,-z+1/2
-x+1/2,-y,z+1/2
y,z,x
-y+1/2,-z,x+1/2
y+1/2,-z+1/2,-x
-y,z+1/2,-x+1/2
z,x,y
-z,x+1/2,-y+1/2
-z+1/2,-x,y+1/2
z+1/2,-x+1/2,-y
y+1/4,x+1/4,z+1/4
-y+3/4,x+3/4,-z+1/4
y+3/4,-x+1/4,-z+3/4
-y+1/4,-x+3/4,z+3/4
z+1/4,y+1/4,x+1/4
-z+1/4,-y+3/4,x+3/4
-z+3/4,y+3/4,-x+1/4
z+3/4,-y+1/4,-x+3/4
x+1/4,z+1/4,y+1/4
x+3/4,-z+1/4,-y+3/4
-x+1/4,-z+3/4,y+3/4
-x+3/4,z+3/4,-y+1/4
-x,-y,-z
-x+1/2,y+1/2,z
x,-y+1/2,z+1/2
x+1/2,y,-z+1/2
-y,-z,-x
y+1/2,z,-x+1/2
-y+1/2,z+1/2,x
y,-z+1/2,x+1/2
-z,-x,-y
z,-x+1/2,y+1/2
z+1/2,x,-y+1/2
-z+1/2,x+1/2,y
-y+3/4,-x+3/4,-z+3/4
y+1/4,-x+1/4,z+3/4
-y+1/4,x+3/4,z+1/4
y+3/4,x+1/4,-z+1/4
-z+3/4,-y+3/4,-x+3/4
z+3/4,y+1/4,-x+1/4
z+1/4,-y+1/4,x+3/4
-z+1/4,y+3/4,x+1/4
-x+3/4,-z+3/4,-y+3/4
-x+1/4,z+3/4,y+1/4
x+3/4,z+1/4,-y+1/4
x+1/4,-z+1/4,y+3/4
x+1/2,y+1/2,z+1/2
x,-y,-z+1/2
-x+1/2,y,-z
-x,-y+1/2,z
y+1/2,z+1/2,x+1/2
-y,-z+1/2,x
y,-z,-x+1/2
-y+1/2,z,-x
z+1/2,x+1/2,y+1/2
-z+1/2,x,-y
-z,-x+1/2,y
z,-x,-y+1/2
y+3/4,x+3/4,z+3/4
-y+1/4,x+1/4,-z+3/4
y+1/4,-x+3/4,-z+1/4
-y+3/4,-x+1/4,z+1/4
z+3/4,y+3/4,x+3/4
-z+3/4,-y+1/4,x+1/4
-z+1/4,y+1/4,-x+3/4
z+1/4,-y+3/4,-x+1/4
x+3/4,z+3/4,y+3/4
x+1/4,-z+3/4,-y+1/4
-x+3/4,-z+1/4,y+1/4
-x+1/4,z+1/4,-y+3/4
-x+1/2,-y+1/2,-z+1/2
-x,y,z+1/2
x+1/2,-y,z
x,y+1/2,-z
-y+1/2,-z+1/2,-x+1/2
y,z+1/2,-x
-y,z,x+1/2
y+1/2,-z,x
-z+1/2,-x+1/2,-y+1/2
z+1/2,-x,y
z,x+1/2,-y
-z,x,y+1/2
-y+1/4,-x+1/4,-z+1/4
y+3/4,-x+3/4,z+1/4
-y+3/4,x+1/4,z+3/4
y+1/4,x+3/4,-z+3/4
-z+1/4,-y+1/4,-x+1/4
z+1/4,y+3/4,-x+3/4
z+3/4,-y+3/4,x+1/4
-z+3/4,y+1/4,x+3/4
-x+1/4,-z+1/4,-y+1/4
-x+3/4,z+1/4,y+3/4
x+1/4,z+3/4,-y+3/4
x+3/4,-z+3/4,y+1/4

loop_
_atom_site_label
_atom_site_fract_x
_atom_site_fract_y
_atom_site_fract_z
_atom_site_U_iso_or_equiv
_atom_site_occupancy
_atom_site_adp_type
_atom_site_type_symbol
Mg 0.25000 0.12500 0.50000 0.01915 1.00000 Uiso Mg
B1 0.30980 0.05980 0.37500 0.02512 1.00000 Uiso B
H1 0.28570 0.02070 0.43730 0.05045 1.00000 Uiso H
H2 0.29740 0.13550 0.38560 0.05045 1.00000 Uiso H
Kr2 0.12500 0.12500 0.12500 0.08882 0.836(18) Uiso Kr

loop_
_atom_type_symbol
_atom_type_scat_Cromer_Mann_a1
_atom_type_scat_Cromer_Mann_b1
_atom_type_scat_Cromer_Mann_a2
_atom_type_scat_Cromer_Mann_b2
_atom_type_scat_Cromer_Mann_a3
_atom_type_scat_Cromer_Mann_b3
_atom_type_scat_Cromer_Mann_a4
_atom_type_scat_Cromer_Mann_b4
_atom_type_scat_Cromer_Mann_c
_atom_type_scat_dispersion_real
_atom_type_scat_dispersion_imag
_atom_type_scat_source
mg 5.42040 2.82750 2.17350 79.26110 1.22690 0.38080 2.30730 7.19370 0.85840 0.04200 0.03600 International_Tables_for_Crystallography_Vol.C(1991)_Tables_6.1.1.4_and_6.1.1.5
b 2.05450 23.21850 1.33260 1.02100 1.09790 60.34980 0.70680 0.14030 -0.19320 0.00000 0.00100 International_Tables_for_Crystallography_Vol.C(1991)_Tables_6.1.1.4_and_6.1.1.5
h 0.49300 10.51090 0.32291 26.12570 0.14019 3.14236 0.04081 57.79970 0.00304 0.00000 0.00000 International_Tables_for_Crystallography_Vol.C(1991)_Tables_6.1.1.4_and_6.1.1.5
kr 17.35550 1.93840 6.72860 16.56230 5.54930 0.22610 3.53750 39.39720 2.82500 -0.65200 2.71300 International_Tables_for_Crystallography_Vol.C(1991)_Tables_6.1.1.4_and_6.1.1.5

loop_
_geom_angle_atom_site_label_1
_geom_angle_atom_site_label_2
_geom_angle_atom_site_label_3
_geom_angle
_geom_angle_site_symmetry_1
_geom_angle_site_symmetry_3
H1 Mg H1 132.56(2) 1_555 20_455
H1 Mg H1 69.348(11) 1_555 51_556
H1 Mg H1 132.56(2) 1_555 66_555
H1 Mg H2 60.463(10) 1_555 1_555
H1 Mg H2 90.062(14) 1_555 20_455
H1 Mg H2 129.194(18) 1_555 51_556
H1 Mg H2 81.950(11) 1_555 66_555
H1 Mg H1 132.56(2) 20_455 51_556
H2 Mg H2 90.409(16) 1_555 20_455
H2 Mg H2 170.31(3) 1_555 51_556
H2 Mg H2 90.409(16) 1_555 66_555
H2 Mg H2 90.409(16) 20_455 51_556
H1 B1 H1 109.47(2) 1_555 88_545
H1 B1 H2 109.499(19) 1_555 1_555
H1 B1 H2 109.491(16) 1_555 88_545
H2 B1 H2 109.379(17) 1_555 88_545

loop_
_geom_bond_atom_site_label_1
_geom_bond_atom_site_label_2
_geom_bond_distance
_geom_bond_site_symmetry_2
Mg B1 2.3832(2) 1_555
Mg H1 1.97363(18) 1_555
Mg H2 1.9340(2) 1_555
B1 H1 1.20451(11) 1_555
B1 H2 1.20509(15) 1_555
B1 Kr2 4.9433(4) 1_555
B1 Kr2 5.0090(6) 13_555
B1 Kr2 4.0671(4) 39_545
H1 Kr2 3.9502(3) 4_555
H1 Kr2 3.5121(3) 39_545
H2 Kr2 4.8653(5) 1_555
H2 Kr2 3.9213(5) 13_555
H2 Kr2 4.8641(5) 39_545
